data_1560856
loop_
_publ_author_name
'Keil, Philip M.'
'Szilv\'asi, Tibor'
'Hadlington, Terrance J.'

_publ_section_title
;
 Reversible metathesis of ammonia in an acyclic germylene--Ni0 complex
;
_journal_issue 15
_journal_name_full 'Chemical Science'
_journal_page_first 5582
_journal_page_last 5590
_journal_paper_doi 10.1039/D1SC00450F
_journal_volume 12
_journal_year 2021
_chemical_formula_moiety 'C77 H80 Ge N Ni O2 P3 Si'
_chemical_formula_sum 'C77 H80 Ge N Ni O2 P3 Si'
_chemical_formula_weight 1303.72
_space_group_crystal_system monoclinic
_space_group_IT_number 14
_space_group_name_Hall '-P 2ybc'
_space_group_name_H-M_alt 'P 1 21/c 1'
_atom_sites_solution_hydrogens mixed
_audit_creation_method SHELXL-2018/3
_audit_update_record
;
2021-01-19 deposited with the CCDC.	2021-03-05 downloaded from the CCDC.
;
_cell_angle_alpha 90
_cell_angle_beta 108.80(3)
_cell_angle_gamma 90
_cell_formula_units_Z 4
_cell_length_a 17.680(4)
_cell_length_b 19.180(4)
_cell_length_c 20.650(4)
_cell_measurement_reflns_used 2000
_cell_measurement_temperature 150(2)
_cell_measurement_theta_max 32.5
_cell_measurement_theta_min 1.92
_cell_volume 6629(3)
_computing_structure_refinement 'SHELXL-2018/3 (Sheldrick, 2018)'
_diffrn_ambient_temperature 150(2)
_diffrn_detector Pilatus300K
_diffrn_detector_area_resol_mean 5.81
_diffrn_measured_fraction_theta_full 0.998
_diffrn_measured_fraction_theta_max 0.998
_diffrn_measurement_device_type 'STOE StadiVari'
_diffrn_measurement_method '\w scans'
_diffrn_radiation_collimation '0.6 mm diameter'
_diffrn_radiation_monochromator 'Graded multilayer mirror'
_diffrn_radiation_type 'Mo K\a'
_diffrn_radiation_wavelength 0.71073
_diffrn_reflns_av_R_equivalents 0.0868
_diffrn_reflns_av_unetI/netI 0.0783
_diffrn_reflns_Laue_measured_fraction_full 0.998
_diffrn_reflns_Laue_measured_fraction_max 0.998
_diffrn_reflns_limit_h_max 21
_diffrn_reflns_limit_h_min -21
_diffrn_reflns_limit_k_max 23
_diffrn_reflns_limit_k_min -23
_diffrn_reflns_limit_l_max 25
_diffrn_reflns_limit_l_min -24
_diffrn_reflns_number 73271
_diffrn_reflns_point_group_measured_fraction_full 0.998
_diffrn_reflns_point_group_measured_fraction_max 0.998
_diffrn_reflns_theta_full 25.242
_diffrn_reflns_theta_max 26.000
_diffrn_reflns_theta_min 2.930
_diffrn_source 'Genix 3D HF Mo'
_diffrn_source_current 1.000
_diffrn_source_power 0.050
_diffrn_source_voltage 50
_exptl_absorpt_coefficient_mu 0.876
_exptl_absorpt_correction_T_max 1.000
_exptl_absorpt_correction_T_min 0.818
_exptl_absorpt_correction_type empirical
_exptl_absorpt_process_details 'STOE X-AREA 1.76'
_exptl_crystal_colour 'bright orange'
_exptl_crystal_density_diffrn 1.306
_exptl_crystal_description block
_exptl_crystal_F_000 2736
_exptl_crystal_size_max 0.23
_exptl_crystal_size_mid 0.20
_exptl_crystal_size_min 0.16
_refine_diff_density_max 0.481
_refine_diff_density_min -0.295
_refine_diff_density_rms 0.068
_refine_ls_extinction_method none
_refine_ls_goodness_of_fit_ref 0.939
_refine_ls_hydrogen_treatment mixed
_refine_ls_matrix_type full
_refine_ls_number_parameters 784
_refine_ls_number_reflns 13006
_refine_ls_number_restraints 0
_refine_ls_restrained_S_all 0.939
_refine_ls_R_factor_all 0.0935
_refine_ls_R_factor_gt 0.0426
_refine_ls_shift/su_max 0.002
_refine_ls_shift/su_mean 0.000
_refine_ls_structure_factor_coef Fsqd
_refine_ls_weighting_details 'w=1/[\s^2^(Fo^2^)+(0.0536P)^2^] where P=(Fo^2^+2Fc^2^)/3'
_refine_ls_weighting_scheme calc
_refine_ls_wR_factor_gt 0.0892
_refine_ls_wR_factor_ref 0.1056
_reflns_Friedel_coverage 0.000
_reflns_number_gt 8058
_reflns_number_total 13006
_reflns_threshold_expression 'I > 2\s(I)'
_cod_data_source_file d1sc00450f2.cif
_cod_data_source_block compound_6a
_cod_depositor_comments 'Adding full bibliography for 1560843--1560857.cif.'
_cod_original_sg_symbol_H-M 'P 21/c'
_cod_database_code 1560856
_shelx_shelxl_version_number 2018/3
_shelx_space_group_comment
;
The symmetry employed for this shelxl refinement is uniquely defined
by the following loop, which should always be used as a source of
symmetry information in preference to the above space-group names.
They are only intended as comments.
;

loop_
_space_group_symop_operation_xyz
'x, y, z'
'-x, y+1/2, -z+1/2'
'-x, -y, -z'
'x, -y-1/2, z-1/2'

loop_
_atom_site_label
_atom_site_type_symbol
_atom_site_fract_x
_atom_site_fract_y
_atom_site_fract_z
_atom_site_U_iso_or_equiv
_atom_site_adp_type
_atom_site_occupancy
_atom_site_site_symmetry_order
_atom_site_calc_flag
_atom_site_refinement_flags_posn
_atom_site_refinement_flags_adp
_atom_site_refinement_flags_occupancy
_atom_site_disorder_assembly
_atom_site_disorder_group
Ge1 Ge 0.82331(2) 0.49654(2) 0.28888(2) 0.02470(9) Uani 1 1 d . . . . .
Ni1 Ni 0.72176(2) 0.53947(2) 0.31509(2) 0.02349(11) Uani 1 1 d . . . . .
P1 P 0.63662(5) 0.55215(4) 0.21070(4) 0.02239(19) Uani 1 1 d . . . . .
P2 P 0.70304(5) 0.46566(5) 0.39108(4) 0.02567(19) Uani 1 1 d . . . . .
Si1 Si 0.75446(5) 0.49629(5) 0.12706(4) 0.02237(19) Uani 1 1 d . . . . .
P3 P 0.75664(5) 0.64256(5) 0.36135(4) 0.0271(2) Uani 1 1 d . . . . .
O2 O 0.29359(15) 0.57573(13) 0.25021(12) 0.0440(6) Uani 1 1 d . . . . .
N1 N 0.83403(14) 0.48142(13) 0.20170(12) 0.0236(6) Uani 1 1 d . . . . .
O1 O 0.91706(15) 0.46486(15) 0.34288(12) 0.0427(7) Uani 1 1 d . . . . .
C1 C 0.91171(18) 0.46284(18) 0.19825(15) 0.0285(8) Uani 1 1 d . . . . .
C26 C 0.55998(17) 0.48566(16) 0.17003(15) 0.0229(7) Uani 1 1 d . . . . .
C19 C 0.69634(18) 0.41564(16) 0.08850(15) 0.0258(7) Uani 1 1 d . . . . .
C39 C 0.72407(19) 0.34716(18) 0.32011(17) 0.0335(8) Uani 1 1 d . . . . .
H39 H 0.713974 0.378862 0.282936 0.040 Uiso 1 1 calc R U . . .
C32 C 0.56973(18) 0.62920(17) 0.19347(14) 0.0252(7) Uani 1 1 d . . . . .
C13 C 0.79337(18) 0.53205(17) 0.05838(14) 0.0257(7) Uani 1 1 d . . . . .
C25 C 0.68671(18) 0.56434(16) 0.14526(14) 0.0237(7) Uani 1 1 d . . . . .
H25A H 0.718500 0.607722 0.157414 0.028 Uiso 1 1 calc R U . . .
H25B H 0.644021 0.573543 0.101411 0.028 Uiso 1 1 calc R U . . .
C40 C 0.7384(2) 0.27689(19) 0.30972(19) 0.0413(9) Uani 1 1 d . . . . .
H40 H 0.737206 0.261221 0.265756 0.050 Uiso 1 1 calc R U . . .
C41 C 0.7544(2) 0.2304(2) 0.3636(2) 0.0488(10) Uani 1 1 d . . . . .
H41 H 0.764876 0.182790 0.357080 0.059 Uiso 1 1 calc R U . . .
C31 C 0.51128(19) 0.49227(17) 0.10179(15) 0.0298(8) Uani 1 1 d . . . . .
H31 H 0.517584 0.531187 0.075536 0.036 Uiso 1 1 calc R U . . .
C50 C 0.60358(19) 0.46141(18) 0.40155(15) 0.0284(8) Uani 1 1 d . . . . .
C24 C 0.6684(2) 0.40678(19) 0.01768(16) 0.0353(8) Uani 1 1 d . . . . .
H24 H 0.681505 0.440403 -0.010778 0.042 Uiso 1 1 calc R U . . .
C37 C 0.5842(2) 0.69110(17) 0.16413(16) 0.0320(8) Uani 1 1 d . . . . .
H37 H 0.629565 0.694290 0.149212 0.038 Uiso 1 1 calc R U . . .
C6 C 0.9357(2) 0.39289(19) 0.20006(16) 0.0345(8) Uani 1 1 d . . . . .
C33 C 0.50185(19) 0.62692(19) 0.21415(15) 0.0317(8) Uani 1 1 d . . . . .
H33 H 0.489630 0.585189 0.233492 0.038 Uiso 1 1 calc R U . . .
C62 C 0.8601(2) 0.65937(18) 0.41673(16) 0.0318(8) Uani 1 1 d . . . . .
C29 C 0.4430(2) 0.38611(19) 0.10958(17) 0.0374(9) Uani 1 1 d . . . . .
H29 H 0.403477 0.352182 0.088852 0.045 Uiso 1 1 calc R U . . .
C20 C 0.67424(19) 0.36526(17) 0.12747(16) 0.0311(8) Uani 1 1 d . . . . .
H20 H 0.691011 0.370362 0.175796 0.037 Uiso 1 1 calc R U . . .
C30 C 0.4542(2) 0.44249(19) 0.07256(16) 0.0343(9) Uani 1 1 d . . . . .
H30 H 0.422075 0.447224 0.026026 0.041 Uiso 1 1 calc R U . . .
C56 C 0.70024(19) 0.67460(17) 0.41623(15) 0.0275(7) Uani 1 1 d . . . . .
C61 C 0.7346(2) 0.69894(18) 0.48283(16) 0.0362(9) Uani 1 1 d . . . . .
H61 H 0.791099 0.700193 0.502496 0.043 Uiso 1 1 calc R U . . .
C35 C 0.4678(2) 0.74504(19) 0.17764(17) 0.0374(9) Uani 1 1 d . . . . .
H35 H 0.433466 0.784254 0.172276 0.045 Uiso 1 1 calc R U . . .
C27 C 0.54820(19) 0.42929(17) 0.20737(16) 0.0299(8) Uani 1 1 d . . . . .
H27 H 0.580077 0.424476 0.253964 0.036 Uiso 1 1 calc R U . . .
C34 C 0.4517(2) 0.68452(19) 0.20702(16) 0.0357(9) Uani 1 1 d . . . . .
H34 H 0.406497 0.682140 0.222344 0.043 Uiso 1 1 calc R U . . .
C14 C 0.7716(2) 0.59699(18) 0.02805(15) 0.0327(8) Uani 1 1 d . . . . .
H14 H 0.736133 0.625291 0.042750 0.039 Uiso 1 1 calc R U . . .
C23 C 0.6217(2) 0.3495(2) -0.01202(18) 0.0437(10) Uani 1 1 d . . . . .
H23 H 0.602400 0.345083 -0.060410 0.052 Uiso 1 1 calc R U . . .
C18 C 0.8461(2) 0.49207(19) 0.03506(16) 0.0336(8) Uani 1 1 d . . . . .
H18 H 0.861499 0.447058 0.053922 0.040 Uiso 1 1 calc R U . . .
C42 C 0.7549(2) 0.2539(2) 0.42755(19) 0.0453(10) Uani 1 1 d . . . . .
H42 H 0.765431 0.222039 0.464625 0.054 Uiso 1 1 calc R U . . .
C44 C 0.76539(19) 0.48079(17) 0.48028(16) 0.0299(8) Uani 1 1 d . . . . .
C28 C 0.4899(2) 0.37928(19) 0.17736(18) 0.0386(9) Uani 1 1 d . . . . .
H28 H 0.482524 0.340638 0.203460 0.046 Uiso 1 1 calc R U . . .
C7 C 0.9440(2) 0.59366(19) 0.19624(16) 0.0380(9) Uani 1 1 d . . . . .
H7 H 0.884648 0.597113 0.184140 0.046 Uiso 1 1 calc R U . . .
C16 C 0.8529(2) 0.5817(2) -0.04350(17) 0.0445(10) Uani 1 1 d . . . . .
H16 H 0.873515 0.598925 -0.077596 0.053 Uiso 1 1 calc R U . . .
C47 C 0.8684(2) 0.5159(2) 0.61015(18) 0.0527(12) Uani 1 1 d . . . . .
H47 H 0.903069 0.528103 0.654332 0.063 Uiso 1 1 calc R U . . .
C10 C 0.8824(2) 0.33251(19) 0.2052(2) 0.0454(10) Uani 1 1 d . . . . .
H10 H 0.831264 0.352644 0.207629 0.054 Uiso 1 1 calc R U . . .
C49 C 0.7418(2) 0.52833(18) 0.52068(16) 0.0372(9) Uani 1 1 d . . . . .
H49 H 0.690363 0.549125 0.504533 0.045 Uiso 1 1 calc R U . . .
C38 C 0.72426(19) 0.37137(17) 0.38290(16) 0.0301(8) Uani 1 1 d . . . . .
C22 C 0.6032(2) 0.2997(2) 0.02761(19) 0.0436(10) Uani 1 1 d . . . . .
H22 H 0.573281 0.259763 0.007154 0.052 Uiso 1 1 calc R U . . .
C21 C 0.6286(2) 0.30803(19) 0.09796(19) 0.0400(9) Uani 1 1 d . . . . .
H21 H 0.614684 0.274394 0.125938 0.048 Uiso 1 1 calc R U . . .
C36 C 0.5337(2) 0.74825(18) 0.15616(17) 0.0380(9) Uani 1 1 d . . . . .
H36 H 0.544852 0.789766 0.135797 0.046 Uiso 1 1 calc R U . . .
C17 C 0.8763(2) 0.5169(2) -0.01493(17) 0.0396(9) Uani 1 1 d . . . . .
H17 H 0.912671 0.489512 -0.029347 0.048 Uiso 1 1 calc R U . . .
C48 C 0.7942(3) 0.5453(2) 0.58509(18) 0.0529(11) Uani 1 1 d . . . . .
H48 H 0.778026 0.578285 0.612351 0.063 Uiso 1 1 calc R U . . .
C60 C 0.6871(2) 0.72140(19) 0.52084(18) 0.0404(9) Uani 1 1 d . . . . .
H60 H 0.711609 0.737786 0.566206 0.048 Uiso 1 1 calc R U . . .
C69 C 0.7000(2) 0.77734(19) 0.30473(17) 0.0435(10) Uani 1 1 d . . . . .
H69 H 0.671050 0.779160 0.336289 0.052 Uiso 1 1 calc R U . . .
C58 C 0.5708(2) 0.6950(2) 0.42832(19) 0.0459(10) Uani 1 1 d . . . . .
H58 H 0.514249 0.693336 0.409248 0.055 Uiso 1 1 calc R U . . .
C57 C 0.6172(2) 0.67217(19) 0.39053(18) 0.0401(9) Uani 1 1 d . . . . .
H57 H 0.592093 0.654338 0.345820 0.048 Uiso 1 1 calc R U . . .
C2 C 0.96459(19) 0.5173(2) 0.19434(15) 0.0339(9) Uani 1 1 d . . . . .
C3 C 1.0398(2) 0.4986(2) 0.19175(17) 0.0461(10) Uani 1 1 d . . . . .
H3 H 1.076185 0.534069 0.189101 0.055 Uiso 1 1 calc R U . . .
C8 C 0.9687(3) 0.6374(2) 0.14338(18) 0.0546(12) Uani 1 1 d . . . . .
H8A H 1.027046 0.638524 0.156165 0.082 Uiso 1 1 calc R U . . .
H8B H 0.948316 0.685061 0.142550 0.082 Uiso 1 1 calc R U . . .
H8C H 0.946192 0.616418 0.097940 0.082 Uiso 1 1 calc R U . . .
C9 C 0.9808(2) 0.6232(2) 0.26874(17) 0.0474(10) Uani 1 1 d . . . . .
H9A H 0.962168 0.595988 0.300815 0.071 Uiso 1 1 calc R U . . .
H9B H 0.964474 0.671971 0.269486 0.071 Uiso 1 1 calc R U . . .
H9C H 1.039169 0.620580 0.282194 0.071 Uiso 1 1 calc R U . . .
C45 C 0.8414(2) 0.45165(19) 0.50594(17) 0.0395(9) Uani 1 1 d . . . . .
H45 H 0.858920 0.419627 0.478697 0.047 Uiso 1 1 calc R U . . .
C63 C 0.9021(2) 0.6058(2) 0.45669(17) 0.0415(9) Uani 1 1 d . . . . .
H63 H 0.880184 0.560088 0.450662 0.050 Uiso 1 1 calc R U . . .
C68 C 0.7455(2) 0.71828(19) 0.30309(16) 0.0354(9) Uani 1 1 d . . . . .
C43 C 0.7402(2) 0.32362(19) 0.43759(18) 0.0410(9) Uani 1 1 d . . . . .
H43 H 0.740861 0.339136 0.481460 0.049 Uiso 1 1 calc R U . . .
C5 C 1.0120(2) 0.3776(2) 0.19762(17) 0.0447(10) Uani 1 1 d . . . . .
H5 H 1.028739 0.330406 0.199237 0.054 Uiso 1 1 calc R U . . .
C53 C 0.4493(2) 0.4562(2) 0.4095(2) 0.0541(12) Uani 1 1 d . . . . .
H53 H 0.396759 0.454537 0.412322 0.065 Uiso 1 1 calc R U . . .
C15 C 0.7998(2) 0.6218(2) -0.02288(17) 0.0429(10) Uani 1 1 d . . . . .
H15 H 0.782892 0.665846 -0.043422 0.052 Uiso 1 1 calc R U . . .
C75 C 0.2595(2) 0.5338(2) 0.19166(18) 0.0445(10) Uani 1 1 d . . . . .
H75A H 0.211101 0.556792 0.160838 0.053 Uiso 1 1 calc R U . . .
H75B H 0.243675 0.488123 0.205482 0.053 Uiso 1 1 calc R U . . .
C55 C 0.5425(2) 0.4996(2) 0.35809(18) 0.0448(10) Uani 1 1 d . . . . .
H55 H 0.553400 0.528939 0.325068 0.054 Uiso 1 1 calc R U . . .
C46 C 0.8922(2) 0.4689(2) 0.57120(18) 0.0514(11) Uani 1 1 d . . . . .
H46 H 0.943351 0.447741 0.588432 0.062 Uiso 1 1 calc R U . . .
C51 C 0.5855(2) 0.4198(2) 0.45000(19) 0.0459(10) Uani 1 1 d . . . . .
H51 H 0.626271 0.392297 0.480559 0.055 Uiso 1 1 calc R U . . .
C70 C 0.6961(3) 0.8330(2) 0.2616(2) 0.0603(13) Uani 1 1 d . . . . .
H70 H 0.662881 0.871854 0.261969 0.072 Uiso 1 1 calc R U . . .
C54 C 0.4649(2) 0.4966(3) 0.3612(2) 0.0594(12) Uani 1 1 d . . . . .
H54 H 0.423314 0.522476 0.329686 0.071 Uiso 1 1 calc R U . . .
C52 C 0.5089(2) 0.4182(2) 0.4540(2) 0.0530(11) Uani 1 1 d . . . . .
H52 H 0.497740 0.390460 0.487961 0.064 Uiso 1 1 calc R U . . .
C4 C 1.0625(2) 0.4292(3) 0.19296(17) 0.0490(11) Uani 1 1 d . . . . .
H4 H 1.113778 0.417777 0.190519 0.059 Uiso 1 1 calc R U . . .
C59 C 0.6057(2) 0.7202(2) 0.49379(19) 0.0447(10) Uani 1 1 d . . . . .
H59 H 0.573569 0.736558 0.519674 0.054 Uiso 1 1 calc R U . . .
C74 C 0.3191(2) 0.5235(2) 0.1551(2) 0.0527(11) Uani 1 1 d . . . . .
H74A H 0.332970 0.568713 0.139925 0.079 Uiso 1 1 calc R U . . .
H74B H 0.296188 0.493287 0.115311 0.079 Uiso 1 1 calc R U . . .
H74C H 0.367344 0.501637 0.186128 0.079 Uiso 1 1 calc R U . . .
C67 C 0.8954(2) 0.7250(2) 0.42334(19) 0.0455(10) Uani 1 1 d . . . . .
H67 H 0.867852 0.762347 0.395335 0.055 Uiso 1 1 calc R U . . .
C11 C 0.8618(3) 0.2861(2) 0.1408(2) 0.0653(13) Uani 1 1 d . . . . .
H11A H 0.835060 0.314156 0.100272 0.098 Uiso 1 1 calc R U . . .
H11B H 0.826342 0.248275 0.144894 0.098 Uiso 1 1 calc R U . . .
H11C H 0.911062 0.266248 0.136453 0.098 Uiso 1 1 calc R U . . .
C66 C 0.9710(2) 0.7366(2) 0.4707(2) 0.0561(12) Uani 1 1 d . . . . .
H66 H 0.995065 0.781301 0.474222 0.067 Uiso 1 1 calc R U . . .
C12 C 0.9197(3) 0.2898(2) 0.2705(2) 0.0672(13) Uani 1 1 d . . . . .
H12A H 0.972363 0.272747 0.271510 0.101 Uiso 1 1 calc R U . . .
H12B H 0.885104 0.250117 0.271147 0.101 Uiso 1 1 calc R U . . .
H12C H 0.925617 0.319304 0.310579 0.101 Uiso 1 1 calc R U . . .
C71 C 0.7402(3) 0.8317(3) 0.2187(2) 0.0676(14) Uani 1 1 d . . . . .
H71 H 0.739015 0.870899 0.190243 0.081 Uiso 1 1 calc R U . . .
C73 C 0.7887(2) 0.7168(2) 0.25771(18) 0.0486(11) Uani 1 1 d . . . . .
H73 H 0.819327 0.676853 0.255161 0.058 Uiso 1 1 calc R U . . .
C65 C 1.0105(2) 0.6832(2) 0.5123(2) 0.0558(12) Uani 1 1 d . . . . .
H65 H 1.061334 0.691342 0.545377 0.067 Uiso 1 1 calc R U . . .
C64 C 0.9763(2) 0.6175(2) 0.50591(18) 0.0505(11) Uani 1 1 d . . . . .
H64 H 1.003233 0.580634 0.534938 0.061 Uiso 1 1 calc R U . . .
C72 C 0.7868(3) 0.7750(3) 0.2152(2) 0.0622(13) Uani 1 1 d . . . . .
H72 H 0.817213 0.775100 0.184743 0.075 Uiso 1 1 calc R U . . .
C76 C 0.2426(3) 0.5852(2) 0.2894(2) 0.0579(11) Uani 1 1 d . . . . .
H76A H 0.222845 0.539373 0.299003 0.069 Uiso 1 1 calc R U . . .
H76B H 0.195875 0.613482 0.263164 0.069 Uiso 1 1 calc R U . . .
C77 C 0.2851(3) 0.6210(2) 0.3550(2) 0.0685(14) Uani 1 1 d . . . . .
H77A H 0.332279 0.593737 0.380259 0.103 Uiso 1 1 calc R U . . .
H77B H 0.249263 0.625123 0.382434 0.103 Uiso 1 1 calc R U . . .
H77C H 0.301728 0.667531 0.345468 0.103 Uiso 1 1 calc R U . . .
H1 H 0.939(2) 0.444(2) 0.325(2) 0.050 Uiso 1 1 d . . . . .

loop_
_atom_site_aniso_label
_atom_site_aniso_U_11
_atom_site_aniso_U_22
_atom_site_aniso_U_33
_atom_site_aniso_U_23
_atom_site_aniso_U_13
_atom_site_aniso_U_12
Ge1 0.02046(17) 0.0333(2) 0.01907(16) 0.00050(15) 0.00465(13) -0.00030(16)
Ni1 0.0227(2) 0.0290(2) 0.0185(2) -0.00084(17) 0.00627(16) -0.00213(18)
P1 0.0196(4) 0.0278(5) 0.0193(4) -0.0018(3) 0.0057(3) -0.0015(3)
P2 0.0259(5) 0.0311(5) 0.0199(4) 0.0001(4) 0.0073(3) -0.0020(4)
Si1 0.0218(4) 0.0264(5) 0.0185(4) -0.0001(4) 0.0059(3) -0.0004(4)
P3 0.0257(5) 0.0324(5) 0.0219(4) -0.0030(4) 0.0059(3) -0.0028(4)
O2 0.0429(15) 0.0506(17) 0.0378(14) -0.0022(12) 0.0121(12) -0.0029(13)
N1 0.0180(14) 0.0312(16) 0.0205(13) 0.0022(11) 0.0046(11) 0.0028(11)
O1 0.0313(15) 0.067(2) 0.0250(13) -0.0005(12) 0.0031(10) 0.0090(13)
C1 0.0214(17) 0.042(2) 0.0205(16) -0.0023(15) 0.0051(13) 0.0006(16)
C26 0.0187(16) 0.0267(18) 0.0255(16) -0.0045(13) 0.0102(13) -0.0007(13)
C19 0.0210(17) 0.0287(18) 0.0268(17) -0.0032(14) 0.0065(13) 0.0032(14)
C39 0.032(2) 0.034(2) 0.0351(19) -0.0013(16) 0.0106(15) -0.0015(16)
C32 0.0213(17) 0.0321(19) 0.0191(15) -0.0056(14) 0.0022(13) 0.0004(14)
C13 0.0235(17) 0.0339(19) 0.0198(15) -0.0029(14) 0.0071(13) -0.0023(15)
C25 0.0219(17) 0.0273(18) 0.0187(15) -0.0009(13) 0.0019(13) -0.0027(14)
C40 0.042(2) 0.038(2) 0.046(2) -0.0066(18) 0.0175(18) -0.0054(18)
C41 0.042(2) 0.032(2) 0.070(3) -0.003(2) 0.014(2) 0.0017(18)
C31 0.0300(18) 0.033(2) 0.0259(17) 0.0007(15) 0.0089(14) -0.0057(16)
C50 0.0264(18) 0.036(2) 0.0230(16) -0.0046(15) 0.0087(14) -0.0031(15)
C24 0.037(2) 0.038(2) 0.0283(18) -0.0023(16) 0.0074(15) -0.0048(17)
C37 0.0274(19) 0.032(2) 0.0373(19) -0.0053(16) 0.0113(15) -0.0014(15)
C6 0.0251(19) 0.048(2) 0.0300(18) 0.0007(16) 0.0083(15) 0.0084(17)
C33 0.0270(19) 0.043(2) 0.0229(17) 0.0009(15) 0.0047(14) 0.0032(16)
C62 0.0298(19) 0.040(2) 0.0260(17) -0.0085(15) 0.0096(15) -0.0013(16)
C29 0.029(2) 0.037(2) 0.042(2) -0.0074(17) 0.0067(16) -0.0068(16)
C20 0.0258(19) 0.038(2) 0.0291(18) -0.0001(15) 0.0077(14) -0.0009(16)
C30 0.0291(19) 0.049(2) 0.0208(16) -0.0047(16) 0.0023(14) -0.0045(17)
C56 0.0272(19) 0.0268(18) 0.0263(17) -0.0006(14) 0.0054(14) 0.0007(14)
C61 0.034(2) 0.046(2) 0.0295(18) -0.0028(16) 0.0111(16) 0.0003(17)
C35 0.034(2) 0.034(2) 0.035(2) -0.0122(16) -0.0006(16) 0.0105(16)
C27 0.0257(18) 0.034(2) 0.0276(17) -0.0030(15) 0.0055(14) -0.0004(15)
C34 0.0271(19) 0.052(2) 0.0262(18) -0.0035(17) 0.0068(15) 0.0078(17)
C14 0.036(2) 0.037(2) 0.0283(17) 0.0022(15) 0.0143(15) -0.0003(16)
C23 0.040(2) 0.057(3) 0.0298(19) -0.0136(18) 0.0052(17) -0.009(2)
C18 0.0324(19) 0.044(2) 0.0253(17) -0.0015(16) 0.0110(14) -0.0014(17)
C42 0.045(2) 0.041(2) 0.048(2) 0.0099(19) 0.0121(19) 0.0036(19)
C44 0.0272(19) 0.038(2) 0.0251(17) 0.0071(14) 0.0091(14) -0.0040(15)
C28 0.034(2) 0.038(2) 0.044(2) 0.0040(17) 0.0126(17) -0.0058(17)
C7 0.032(2) 0.048(2) 0.0301(18) -0.0006(17) 0.0049(15) -0.0145(18)
C16 0.050(2) 0.062(3) 0.0296(19) -0.0014(19) 0.0238(18) -0.015(2)
C47 0.049(3) 0.077(3) 0.0232(19) -0.0028(19) -0.0004(18) -0.011(2)
C10 0.036(2) 0.036(2) 0.067(3) 0.005(2) 0.0197(19) 0.0125(18)
C49 0.041(2) 0.042(2) 0.0281(18) -0.0030(16) 0.0111(16) -0.0002(18)
C38 0.0237(18) 0.032(2) 0.0341(19) -0.0014(15) 0.0084(15) -0.0028(15)
C22 0.038(2) 0.040(2) 0.050(2) -0.0168(19) 0.0101(18) -0.0111(18)
C21 0.036(2) 0.034(2) 0.052(2) 0.0008(18) 0.0165(18) -0.0023(17)
C36 0.038(2) 0.029(2) 0.042(2) -0.0030(16) 0.0062(17) 0.0037(17)
C17 0.033(2) 0.056(3) 0.0333(19) -0.0074(18) 0.0160(16) -0.0010(18)
C48 0.062(3) 0.065(3) 0.031(2) -0.015(2) 0.014(2) -0.004(2)
C60 0.049(3) 0.043(2) 0.0332(19) -0.0058(17) 0.0181(18) -0.0035(19)
C69 0.060(3) 0.033(2) 0.032(2) -0.0006(16) 0.0074(18) -0.0040(19)
C58 0.029(2) 0.058(3) 0.052(2) -0.010(2) 0.0146(18) 0.0006(18)
C57 0.038(2) 0.043(2) 0.036(2) -0.0109(17) 0.0078(17) 0.0000(18)
C2 0.0251(19) 0.057(3) 0.0180(16) -0.0026(15) 0.0049(13) -0.0073(17)
C3 0.027(2) 0.080(3) 0.0323(19) -0.008(2) 0.0114(16) -0.010(2)
C8 0.067(3) 0.061(3) 0.035(2) 0.0010(19) 0.016(2) -0.030(2)
C9 0.044(2) 0.053(3) 0.044(2) -0.0051(19) 0.0128(18) -0.016(2)
C45 0.034(2) 0.048(2) 0.0338(19) 0.0009(17) 0.0065(16) -0.0015(18)
C63 0.030(2) 0.054(3) 0.037(2) 0.0016(18) 0.0071(16) -0.0058(18)
C68 0.042(2) 0.040(2) 0.0218(17) -0.0015(15) 0.0062(15) -0.0127(18)
C43 0.040(2) 0.043(2) 0.036(2) 0.0051(17) 0.0070(17) 0.0011(18)
C5 0.035(2) 0.062(3) 0.039(2) -0.0031(19) 0.0132(17) 0.012(2)
C53 0.032(2) 0.083(3) 0.050(2) -0.020(2) 0.019(2) -0.009(2)
C15 0.053(3) 0.043(2) 0.034(2) 0.0067(17) 0.0152(18) -0.0039(19)
C75 0.039(2) 0.046(2) 0.048(2) -0.0009(19) 0.0126(18) -0.0077(19)
C55 0.038(2) 0.065(3) 0.036(2) 0.0104(19) 0.0188(17) 0.011(2)
C46 0.038(2) 0.070(3) 0.035(2) 0.009(2) -0.0033(18) -0.002(2)
C51 0.045(2) 0.048(3) 0.049(2) 0.0107(19) 0.0212(19) -0.002(2)
C70 0.089(4) 0.038(2) 0.051(3) 0.005(2) 0.017(2) -0.008(2)
C54 0.038(2) 0.099(4) 0.042(2) 0.007(2) 0.0148(19) 0.019(2)
C52 0.052(3) 0.054(3) 0.066(3) -0.003(2) 0.037(2) -0.014(2)
C4 0.025(2) 0.089(4) 0.035(2) -0.006(2) 0.0119(16) 0.009(2)
C59 0.052(3) 0.041(2) 0.053(2) -0.0074(19) 0.033(2) -0.0011(19)
C74 0.045(2) 0.063(3) 0.050(2) -0.011(2) 0.015(2) -0.010(2)
C67 0.034(2) 0.045(2) 0.053(2) -0.0137(19) 0.0067(18) -0.0033(18)
C11 0.055(3) 0.049(3) 0.091(3) -0.014(2) 0.021(3) 0.001(2)
C66 0.035(2) 0.054(3) 0.072(3) -0.020(2) 0.007(2) -0.012(2)
C12 0.068(3) 0.062(3) 0.078(3) 0.026(3) 0.032(3) 0.028(3)
C71 0.090(4) 0.053(3) 0.059(3) 0.008(2) 0.023(3) -0.024(3)
C73 0.047(2) 0.060(3) 0.036(2) -0.0037(19) 0.0088(18) -0.023(2)
C65 0.027(2) 0.079(3) 0.053(3) -0.018(2) 0.0019(19) -0.006(2)
C64 0.035(2) 0.068(3) 0.043(2) 0.003(2) 0.0063(18) -0.001(2)
C72 0.063(3) 0.086(4) 0.038(2) 0.001(2) 0.016(2) -0.032(3)
C76 0.056(3) 0.067(3) 0.056(3) 0.001(2) 0.025(2) 0.000(2)
C77 0.072(3) 0.080(4) 0.053(3) -0.009(2) 0.020(2) 0.010(3)

loop_
_atom_type_symbol
_atom_type_description
_atom_type_scat_dispersion_real
_atom_type_scat_dispersion_imag
_atom_type_scat_source
C C 0.0033 0.0016 'International Tables Vol C Tables 4.2.6.8 and 6.1.1.4'
H H 0.0000 0.0000 'International Tables Vol C Tables 4.2.6.8 and 6.1.1.4'
N N 0.0061 0.0033 'International Tables Vol C Tables 4.2.6.8 and 6.1.1.4'
O O 0.0106 0.0060 'International Tables Vol C Tables 4.2.6.8 and 6.1.1.4'
Si Si 0.0817 0.0704 'International Tables Vol C Tables 4.2.6.8 and 6.1.1.4'
P P 0.1023 0.0942 'International Tables Vol C Tables 4.2.6.8 and 6.1.1.4'
Ni Ni 0.3393 1.1124 'International Tables Vol C Tables 4.2.6.8 and 6.1.1.4'
Ge Ge 0.1547 1.8001 'International Tables Vol C Tables 4.2.6.8 and 6.1.1.4'

loop_
_geom_angle_atom_site_label_1
_geom_angle_atom_site_label_2
_geom_angle_atom_site_label_3
_geom_angle
_geom_angle_site_symmetry_1
_geom_angle_site_symmetry_3
_geom_angle_publ_flag
O1 Ge1 N1 100.68(11) . . ?
O1 Ge1 Ni1 130.08(8) . . ?
N1 Ge1 Ni1 129.24(8) . . ?
Ge1 Ni1 P3 107.92(3) . . ?
Ge1 Ni1 P1 98.91(3) . . ?
P3 Ni1 P1 109.44(4) . . ?
Ge1 Ni1 P2 104.81(3) . . ?
P3 Ni1 P2 110.62(4) . . ?
P1 Ni1 P2 123.44(4) . . ?
C25 P1 C26 101.99(13) . . ?
C25 P1 C32 100.64(14) . . ?
C26 P1 C32 97.67(14) . . ?
C25 P1 Ni1 112.95(10) . . ?
C26 P1 Ni1 122.36(10) . . ?
C32 P1 Ni1 117.83(9) . . ?
C44 P2 C50 100.15(14) . . ?
C44 P2 C38 99.81(15) . . ?
C50 P2 C38 101.25(15) . . ?
C44 P2 Ni1 115.49(11) . . ?
C50 P2 Ni1 118.53(11) . . ?
C38 P2 Ni1 118.35(11) . . ?
N1 Si1 C19 114.44(13) . . ?
N1 Si1 C13 109.70(13) . . ?
C19 Si1 C13 105.13(14) . . ?
N1 Si1 C25 108.66(12) . . ?
C19 Si1 C25 110.90(14) . . ?
C13 Si1 C25 107.78(14) . . ?
C56 P3 C62 100.70(14) . . ?
C56 P3 C68 99.95(16) . . ?
C62 P3 C68 98.14(16) . . ?
C56 P3 Ni1 115.90(11) . . ?
C62 P3 Ni1 120.66(12) . . ?
C68 P3 Ni1 117.81(11) . . ?
C76 O2 C75 113.0(3) . . ?
C1 N1 Si1 120.43(19) . . ?
C1 N1 Ge1 118.27(18) . . ?
Si1 N1 Ge1 121.10(14) . . ?
C6 C1 C2 120.3(3) . . ?
C6 C1 N1 121.3(3) . . ?
C2 C1 N1 118.4(3) . . ?
C27 C26 C31 118.5(3) . . ?
C27 C26 P1 120.3(2) . . ?
C31 C26 P1 121.1(2) . . ?
C24 C19 C20 116.8(3) . . ?
C24 C19 Si1 120.2(3) . . ?
C20 C19 Si1 122.8(2) . . ?
C38 C39 C40 121.6(3) . . ?
C37 C32 C33 117.1(3) . . ?
C37 C32 P1 124.6(3) . . ?
C33 C32 P1 118.3(3) . . ?
C14 C13 C18 116.8(3) . . ?
C14 C13 Si1 123.1(2) . . ?
C18 C13 Si1 120.0(2) . . ?
P1 C25 Si1 122.70(17) . . ?
C41 C40 C39 119.8(4) . . ?
C40 C41 C42 119.5(4) . . ?
C30 C31 C26 120.2(3) . . ?
C55 C50 C51 117.5(3) . . ?
C55 C50 P2 118.6(3) . . ?
C51 C50 P2 123.9(3) . . ?
C23 C24 C19 121.1(3) . . ?
C36 C37 C32 121.6(3) . . ?
C5 C6 C1 119.1(4) . . ?
C5 C6 C10 118.1(3) . . ?
C1 C6 C10 122.8(3) . . ?
C32 C33 C34 121.5(3) . . ?
C63 C62 C67 118.6(3) . . ?
C63 C62 P3 118.4(3) . . ?
C67 C62 P3 122.8(3) . . ?
C30 C29 C28 119.3(3) . . ?
C21 C20 C19 121.9(3) . . ?
C29 C30 C31 121.1(3) . . ?
C57 C56 C61 117.3(3) . . ?
C57 C56 P3 117.9(2) . . ?
C61 C56 P3 124.7(3) . . ?
C60 C61 C56 120.8(3) . . ?
C36 C35 C34 119.7(3) . . ?
C26 C27 C28 120.8(3) . . ?
C35 C34 C33 119.8(3) . . ?
C15 C14 C13 122.2(3) . . ?
C22 C23 C24 120.7(3) . . ?
C17 C18 C13 121.5(3) . . ?
C43 C42 C41 120.6(4) . . ?
C49 C44 C45 118.3(3) . . ?
C49 C44 P2 120.4(3) . . ?
C45 C44 P2 120.7(3) . . ?
C29 C28 C27 119.9(3) . . ?
C2 C7 C9 110.7(3) . . ?
C2 C7 C8 112.5(3) . . ?
C9 C7 C8 111.1(3) . . ?
C17 C16 C15 120.5(3) . . ?
C46 C47 C48 119.4(3) . . ?
C6 C10 C12 111.6(3) . . ?
C6 C10 C11 111.1(3) . . ?
C12 C10 C11 111.4(3) . . ?
C48 C49 C44 119.5(3) . . ?
C39 C38 C43 118.3(3) . . ?
C39 C38 P2 118.2(3) . . ?
C43 C38 P2 123.4(3) . . ?
C23 C22 C21 119.3(3) . . ?
C20 C21 C22 120.0(3) . . ?
C35 C36 C37 120.3(4) . . ?
C16 C17 C18 119.5(3) . . ?
C47 C48 C49 121.8(4) . . ?
C59 C60 C61 120.8(3) . . ?
C70 C69 C68 121.5(4) . . ?
C57 C58 C59 120.5(4) . . ?
C58 C57 C56 121.5(3) . . ?
C3 C2 C1 117.7(4) . . ?
C3 C2 C7 119.4(3) . . ?
C1 C2 C7 122.8(3) . . ?
C4 C3 C2 121.3(4) . . ?
C44 C45 C46 120.9(4) . . ?
C62 C63 C64 121.0(4) . . ?
C73 C68 C69 118.7(4) . . ?
C73 C68 P3 117.1(3) . . ?
C69 C68 P3 124.1(3) . . ?
C42 C43 C38 120.3(3) . . ?
C4 C5 C6 121.0(4) . . ?
C54 C53 C52 120.2(4) . . ?
C16 C15 C14 119.3(3) . . ?
O2 C75 C74 109.4(3) . . ?
C50 C55 C54 121.7(4) . . ?
C47 C46 C45 120.1(4) . . ?
C52 C51 C50 120.7(4) . . ?
C71 C70 C69 119.2(5) . . ?
C53 C54 C55 119.5(4) . . ?
C53 C52 C51 120.4(4) . . ?
C5 C4 C3 120.5(4) . . ?
C60 C59 C58 119.1(4) . . ?
C66 C67 C62 120.6(4) . . ?
C65 C66 C67 120.0(4) . . ?
C70 C71 C72 121.8(4) . . ?
C68 C73 C72 119.7(4) . . ?
C66 C65 C64 120.0(4) . . ?
C65 C64 C63 119.7(4) . . ?
C71 C72 C73 119.0(4) . . ?
O2 C76 C77 110.8(4) . . ?

loop_
_geom_bond_atom_site_label_1
_geom_bond_atom_site_label_2
_geom_bond_distance
_geom_bond_site_symmetry_2
_geom_bond_publ_flag
Ge1 O1 1.780(2) . ?
Ge1 N1 1.892(2) . ?
Ge1 Ni1 2.1957(7) . ?
Ni1 P3 2.1959(10) . ?
Ni1 P1 2.2092(11) . ?
Ni1 P2 2.2159(10) . ?
P1 C25 1.854(3) . ?
P1 C26 1.853(3) . ?
P1 C32 1.854(3) . ?
P2 C44 1.839(3) . ?
P2 C50 1.841(3) . ?
P2 C38 1.866(3) . ?
Si1 N1 1.743(2) . ?
Si1 C19 1.886(3) . ?
Si1 C13 1.893(3) . ?
Si1 C25 1.889(3) . ?
P3 C56 1.840(3) . ?
P3 C62 1.847(3) . ?
P3 C68 1.856(4) . ?
O2 C76 1.404(5) . ?
O2 C75 1.415(4) . ?
N1 C1 1.443(4) . ?
C1 C6 1.404(5) . ?
C1 C2 1.422(5) . ?
C26 C27 1.382(4) . ?
C26 C31 1.400(4) . ?
C19 C24 1.395(4) . ?
C19 C20 1.392(4) . ?
C39 C38 1.376(4) . ?
C39 C40 1.401(5) . ?
C32 C37 1.393(4) . ?
C32 C33 1.398(4) . ?
C13 C14 1.392(4) . ?
C13 C18 1.407(5) . ?
C40 C41 1.382(5) . ?
C41 C42 1.392(5) . ?
C31 C30 1.379(4) . ?
C50 C55 1.372(5) . ?
C50 C51 1.395(5) . ?
C24 C23 1.392(5) . ?
C37 C36 1.389(5) . ?
C6 C5 1.396(5) . ?
C6 C10 1.518(5) . ?
C33 C34 1.395(5) . ?
C62 C63 1.376(5) . ?
C62 C67 1.393(5) . ?
C29 C30 1.375(5) . ?
C29 C28 1.384(4) . ?
C20 C21 1.382(5) . ?
C56 C57 1.391(5) . ?
C56 C61 1.393(4) . ?
C61 C60 1.389(5) . ?
C35 C36 1.377(5) . ?
C35 C34 1.381(5) . ?
C27 C28 1.398(4) . ?
C14 C15 1.386(5) . ?
C23 C22 1.364(5) . ?
C18 C17 1.390(5) . ?
C42 C43 1.391(5) . ?
C44 C49 1.388(5) . ?
C44 C45 1.393(5) . ?
C7 C2 1.512(5) . ?
C7 C9 1.536(4) . ?
C7 C8 1.546(5) . ?
C16 C17 1.381(5) . ?
C16 C15 1.382(5) . ?
C47 C46 1.362(6) . ?
C47 C48 1.367(6) . ?
C10 C12 1.534(5) . ?
C10 C11 1.542(5) . ?
C49 C48 1.393(5) . ?
C38 C43 1.410(5) . ?
C22 C21 1.385(5) . ?
C60 C59 1.366(5) . ?
C69 C70 1.377(5) . ?
C69 C68 1.397(5) . ?
C58 C57 1.373(5) . ?
C58 C59 1.380(5) . ?
C2 C3 1.394(5) . ?
C3 C4 1.388(6) . ?
C45 C46 1.397(5) . ?
C63 C64 1.395(5) . ?
C68 C73 1.386(5) . ?
C5 C4 1.357(5) . ?
C53 C54 1.360(6) . ?
C53 C52 1.365(6) . ?
C75 C74 1.494(5) . ?
C55 C54 1.394(5) . ?
C51 C52 1.384(5) . ?
C70 C71 1.357(6) . ?
C67 C66 1.396(5) . ?
C66 C65 1.373(6) . ?
C71 C72 1.380(7) . ?
C73 C72 1.414(6) . ?
C65 C64 1.386(6) . ?
C76 C77 1.488(5) . ?
